data_4112205
loop_
_publ_author_name
'Yahong Li'
'Yanhui Shi'
'Aaron L. Odom'

_publ_section_title
;
 Titanium Hydrazido and Imido Complexes: Synthesis, Structure, Reactivity,
 and Relevance to Alkyne Hydroamination
;
_journal_name_full 'Journal of the American Chemical Society'
_journal_page_first 1794
_journal_page_last 1803
_journal_paper_doi 10.1021/ja038320g
_journal_volume 126
_journal_year 2004
_chemical_formula_sum 'C33 H46 N10 Ti2'
_chemical_formula_weight 678.60
_chemical_name_common 'Ti(NNMe2)(dpma).1/2 toluene'
_chemical_name_systematic
; 
 ? 
;
_space_group_IT_number 14
_symmetry_cell_setting monoclinic
_symmetry_space_group_name_Hall '-P 2ybc'
_symmetry_space_group_name_H-M 'P 1 21/c 1'
_atom_sites_solution_hydrogens geom
_atom_sites_solution_primary direct
_atom_sites_solution_secondary difmap
_audit_creation_method SHELXL-97
_cell_angle_alpha 90.00
_cell_angle_beta 92.230(3)
_cell_angle_gamma 90.00
_cell_formula_units_Z 4
_cell_length_a 8.2439(14)
_cell_length_b 21.395(4)
_cell_length_c 19.180(3)
_cell_measurement_temperature 293(2)
_cell_volume 3380.4(10)
_computing_cell_refinement 'Bruker SMART'
_computing_data_collection 'Bruker SMART'
_computing_data_reduction 'Bruker SHELXTL'
_computing_molecular_graphics 'Bruker SHELXTL'
_computing_publication_material 'Bruker SHELXTL'
_computing_structure_refinement 'SHELXL-97 (Sheldrick, 1997)'
_computing_structure_solution 'SHELXS-97 (Sheldrick, 1990)'
_diffrn_ambient_temperature 293(2)
_diffrn_measured_fraction_theta_full 0.998
_diffrn_measured_fraction_theta_max 0.998
_diffrn_measurement_device_type 'CCD area detector'
_diffrn_measurement_method 'phi and omega scans'
_diffrn_radiation_monochromator graphite
_diffrn_radiation_source 'fine-focus sealed tube'
_diffrn_radiation_type MoK\a
_diffrn_radiation_wavelength 0.71073
_diffrn_reflns_av_R_equivalents 0.0837
_diffrn_reflns_av_sigmaI/netI 0.1033
_diffrn_reflns_limit_h_max 9
_diffrn_reflns_limit_h_min -9
_diffrn_reflns_limit_k_max 14
_diffrn_reflns_limit_k_min -23
_diffrn_reflns_limit_l_max 20
_diffrn_reflns_limit_l_min -21
_diffrn_reflns_number 15295
_diffrn_reflns_theta_full 23.30
_diffrn_reflns_theta_max 23.30
_diffrn_reflns_theta_min 1.43
_exptl_absorpt_coefficient_mu 0.512
_exptl_absorpt_correction_T_max 0.9880
_exptl_absorpt_correction_T_min 0.9418
_exptl_absorpt_correction_type empirical
_exptl_crystal_density_diffrn 1.333
_exptl_crystal_F_000 1432
_exptl_crystal_size_max 0.55
_exptl_crystal_size_mid 0.21
_exptl_crystal_size_min 0.18
_refine_diff_density_max 0.570
_refine_diff_density_min -0.426
_refine_diff_density_rms 0.078
_refine_ls_extinction_coef 0.0000(3)
_refine_ls_extinction_expression Fc^*^=kFc[1+0.001xFc^2^\l^3^/sin(2\q)]^-1/4^
_refine_ls_extinction_method SHELXL
_refine_ls_goodness_of_fit_ref 1.001
_refine_ls_hydrogen_treatment mixed
_refine_ls_matrix_type full
_refine_ls_number_parameters 407
_refine_ls_number_reflns 4867
_refine_ls_number_restraints 0
_refine_ls_restrained_S_all 1.001
_refine_ls_R_factor_all 0.1181
_refine_ls_R_factor_gt 0.0604
_refine_ls_shift/su_max 0.493
_refine_ls_shift/su_mean 0.002
_refine_ls_structure_factor_coef Fsqd
_refine_ls_weighting_details 'calc w=1/[\s^2^(Fo^2^)+(0.0917P)^2^+0.0000P] where P=(Fo^2^+2Fc^2^)/3'
_refine_ls_weighting_scheme calc
_refine_ls_wR_factor_gt 0.1498
_refine_ls_wR_factor_ref 0.1738
_reflns_number_gt 2926
_reflns_number_total 4867
_reflns_threshold_expression >2sigma(I)
_cod_data_source_file ja038320gsi20030908_023011_9.cif
_cod_data_source_block yahong2t
_cod_original_formula_sum 'C16.50 H23 N5 Ti'
_cod_database_code 4112205

loop_
_symmetry_equiv_pos_as_xyz
'x, y, z'
'-x, y+1/2, -z+1/2'
'-x, -y, -z'
'x, -y-1/2, z-1/2'

loop_
_atom_site_label
_atom_site_type_symbol
_atom_site_fract_x
_atom_site_fract_y
_atom_site_fract_z
_atom_site_U_iso_or_equiv
_atom_site_adp_type
_atom_site_occupancy
_atom_site_symmetry_multiplicity
_atom_site_calc_flag
_atom_site_refinement_flags
TiB Ti 0.11286(11) 0.68118(5) 0.49981(5) 0.0253(3) Uani 1 1 d .
TiA Ti 0.02222(11) 0.73688(5) 0.62161(5) 0.0245(3) Uani 1 1 d .
N1A N -0.1452(5) 0.6752(2) 0.6590(2) 0.0265(11) Uani 1 1 d .
N1B N -0.0305(5) 0.6158(2) 0.4529(2) 0.0280(11) Uani 1 1 d .
N2A N 0.1595(5) 0.8165(2) 0.6352(2) 0.0299(11) Uani 1 1 d .
N2B N 0.2533(5) 0.7269(2) 0.4328(2) 0.0306(12) Uani 1 1 d .
N3A N -0.0520(5) 0.7784(2) 0.7262(2) 0.0291(12) Uani 1 1 d .
N3B N 0.2933(5) 0.6049(2) 0.4686(2) 0.0255(11) Uani 1 1 d .
N11 N 0.1808(5) 0.6760(2) 0.5920(2) 0.0266(11) Uani 1 1 d .
N12 N 0.2247(5) 0.6806(2) 0.6634(2) 0.0265(11) Uani 1 1 d .
N21 N -0.0393(5) 0.7401(2) 0.5213(2) 0.0267(11) Uani 1 1 d .
N22 N -0.1505(5) 0.7830(2) 0.5478(2) 0.0274(11) Uani 1 1 d .
C1S C 0.3631(15) 0.9635(5) 0.4049(7) 0.109(4) Uani 1 1 d .
C2S C 0.2179(15) 0.9593(4) 0.4403(5) 0.096(3) Uani 1 1 d .
H2SA H 0.2246 0.9460 0.4865 0.115 Uiso 1 1 calc R
C3S C 0.0521(17) 0.9747(5) 0.4094(7) 0.130(5) Uani 1 1 d .
H3SA H -0.0428 0.9665 0.4325 0.156 Uiso 1 1 calc R
C4S C 0.052(2) 0.9996(4) 0.3498(8) 0.152(6) Uani 1 1 d .
H4SA H -0.0447 1.0135 0.3286 0.183 Uiso 1 1 calc R
C5S C 0.2126(19) 1.0069(5) 0.3120(5) 0.090(4) Uani 1 1 d .
H5SA H 0.2090 1.0262 0.2685 0.108 Uiso 1 1 calc R
C6S C 0.337(2) 0.9899(5) 0.3345(6) 0.146(7) Uani 1 1 d .
H6SA H 0.4262 0.9932 0.3064 0.175 Uiso 1 1 calc R
C11A C -0.2080(6) 0.6195(3) 0.6342(3) 0.0331(15) Uani 1 1 d .
H11A H -0.2033 0.6059 0.5883 0.040 Uiso 1 1 calc R
C11B C -0.1816(6) 0.6187(3) 0.4192(3) 0.0319(15) Uani 1 1 d .
H11B H -0.2574 0.6503 0.4250 0.038 Uiso 1 1 calc R
C11S C 0.5190(14) 0.9441(6) 0.4346(7) 0.172(6) Uani 1 1 d .
H11C H 0.5058 0.9284 0.4809 0.257 Uiso 1 1 calc R
H11D H 0.5915 0.9792 0.4365 0.257 Uiso 1 1 calc R
H11E H 0.5633 0.9119 0.4062 0.257 Uiso 1 1 calc R
C12A C -0.2789(7) 0.5868(3) 0.6868(3) 0.0391(16) Uani 1 1 d .
H12A H -0.3284 0.5478 0.6832 0.047 Uiso 1 1 calc R
C12B C -0.2032(6) 0.5685(3) 0.3762(3) 0.0338(15) Uani 1 1 d .
H12B H -0.2944 0.5601 0.3476 0.041 Uiso 1 1 calc R
C13A C -0.2615(7) 0.6241(3) 0.7472(3) 0.0423(17) Uani 1 1 d .
H13A H -0.2986 0.6147 0.7912 0.051 Uiso 1 1 calc R
C13B C -0.0613(6) 0.5312(3) 0.3828(3) 0.0353(15) Uani 1 1 d .
H13B H -0.0408 0.4941 0.3596 0.042 Uiso 1 1 calc R
C14A C -0.1800(7) 0.6765(3) 0.7288(3) 0.0344(15) Uani 1 1 d .
C14B C 0.0383(6) 0.5610(3) 0.4300(3) 0.0294(14) Uani 1 1 d .
C21A C 0.2768(7) 0.8437(3) 0.5955(3) 0.0422(16) Uani 1 1 d .
H21A H 0.2970 0.8328 0.5497 0.051 Uiso 1 1 calc R
C21B C 0.2759(7) 0.7890(3) 0.4146(3) 0.0387(16) Uani 1 1 d .
H21B H 0.2151 0.8225 0.4301 0.046 Uiso 1 1 calc R
C22A C 0.3583(8) 0.8886(3) 0.6328(3) 0.0495(18) Uani 1 1 d .
H22A H 0.4410 0.9141 0.6174 0.059 Uiso 1 1 calc R
C22B C 0.4016(8) 0.7931(3) 0.3705(3) 0.0449(17) Uani 1 1 d .
H22B H 0.4426 0.8295 0.3515 0.054 Uiso 1 1 calc R
C23A C 0.2925(8) 0.8886(3) 0.6992(3) 0.055(2) Uani 1 1 d .
H23A H 0.3246 0.9139 0.7366 0.066 Uiso 1 1 calc R
C23B C 0.4575(7) 0.7321(3) 0.3590(3) 0.0393(16) Uani 1 1 d .
H23B H 0.5413 0.7206 0.3305 0.047 Uiso 1 1 calc R
C24A C 0.1739(7) 0.8450(3) 0.6989(3) 0.0421(16) Uani 1 1 d .
C24B C 0.3670(6) 0.6930(3) 0.3971(3) 0.0312(15) Uani 1 1 d .
C31A C -0.0986(8) 0.7269(3) 0.7726(3) 0.0482(18) Uani 1 1 d .
H31A H -0.1723 0.7422 0.8069 0.058 Uiso 1 1 calc R
H31B H -0.0029 0.7102 0.7970 0.058 Uiso 1 1 calc R
C31B C 0.2029(6) 0.5452(3) 0.4619(3) 0.0326(15) Uani 1 1 d .
H31C H 0.1923 0.5261 0.5074 0.039 Uiso 1 1 calc R
H31D H 0.2592 0.5164 0.4323 0.039 Uiso 1 1 calc R
C32A C 0.0798(8) 0.8154(3) 0.7568(3) 0.0527(19) Uani 1 1 d .
H32A H 0.1512 0.7890 0.7854 0.063 Uiso 1 1 calc R
H32B H 0.0367 0.8477 0.7863 0.063 Uiso 1 1 calc R
C32B C 0.3513(6) 0.6242(3) 0.3992(3) 0.0318(14) Uani 1 1 d .
H32C H 0.4556 0.6050 0.3913 0.038 Uiso 1 1 calc R
H32D H 0.2749 0.6104 0.3627 0.038 Uiso 1 1 calc R
C33A C -0.1976(7) 0.8191(3) 0.7125(3) 0.0523(19) Uani 1 1 d .
H33A H -0.2308 0.8370 0.7556 0.079 Uiso 1 1 calc R
H33B H -0.2846 0.7945 0.6922 0.079 Uiso 1 1 calc R
H33C H -0.1706 0.8520 0.6809 0.079 Uiso 1 1 calc R
C33B C 0.4367(6) 0.5972(3) 0.5181(3) 0.0338(15) Uani 1 1 d .
H33D H 0.5056 0.5646 0.5016 0.051 Uiso 1 1 calc R
H33E H 0.4001 0.5862 0.5634 0.051 Uiso 1 1 calc R
H33F H 0.4963 0.6357 0.5211 0.051 Uiso 1 1 calc R
C121 C 0.2034(7) 0.6221(3) 0.7021(3) 0.0339(15) Uani 1 1 d .
H12F H 0.3078 0.6052 0.7156 0.051 Uiso 1 1 calc R
H12G H 0.1448 0.5926 0.6731 0.051 Uiso 1 1 calc R
H12H H 0.1436 0.6303 0.7431 0.051 Uiso 1 1 calc R
C122 C 0.3899(6) 0.7065(3) 0.6766(3) 0.0364(15) Uani 1 1 d .
H12C H 0.4605 0.6742 0.6948 0.055 Uiso 1 1 calc R
H12D H 0.3854 0.7400 0.7099 0.055 Uiso 1 1 calc R
H12E H 0.4308 0.7221 0.6338 0.055 Uiso 1 1 calc R
C221 C -0.3215(6) 0.7631(3) 0.5376(3) 0.0342(15) Uani 1 1 d .
H22F H -0.3750 0.7892 0.5032 0.051 Uiso 1 1 calc R
H22G H -0.3753 0.7666 0.5809 0.051 Uiso 1 1 calc R
H22H H -0.3251 0.7204 0.5221 0.051 Uiso 1 1 calc R
C222 C -0.1286(7) 0.8476(3) 0.5204(3) 0.0390(16) Uani 1 1 d .
H22C H -0.2181 0.8579 0.4889 0.059 Uiso 1 1 calc R
H22D H -0.0292 0.8498 0.4960 0.059 Uiso 1 1 calc R
H22E H -0.1244 0.8767 0.5585 0.059 Uiso 1 1 calc R

loop_
_atom_site_aniso_label
_atom_site_aniso_U_11
_atom_site_aniso_U_22
_atom_site_aniso_U_33
_atom_site_aniso_U_23
_atom_site_aniso_U_13
_atom_site_aniso_U_12
TiB 0.0266(6) 0.0321(7) 0.0173(6) -0.0012(5) 0.0013(4) 0.0013(5)
TiA 0.0257(6) 0.0306(6) 0.0173(6) -0.0019(5) 0.0013(4) 0.0007(5)
N1A 0.026(3) 0.029(3) 0.025(3) -0.003(2) 0.003(2) 0.000(2)
N1B 0.028(3) 0.030(3) 0.025(3) -0.004(2) 0.001(2) 0.005(2)
N2A 0.032(3) 0.033(3) 0.025(3) -0.003(2) 0.001(2) -0.002(2)
N2B 0.036(3) 0.036(3) 0.021(3) 0.004(2) 0.007(2) 0.000(3)
N3A 0.026(3) 0.033(3) 0.028(3) -0.006(2) 0.001(2) -0.003(2)
N3B 0.024(3) 0.033(3) 0.019(2) 0.000(2) -0.0013(19) 0.002(2)
N11 0.028(3) 0.036(3) 0.015(2) 0.001(2) 0.0025(19) 0.000(2)
N12 0.029(3) 0.034(3) 0.017(2) -0.001(2) -0.0013(19) -0.004(2)
N21 0.030(3) 0.031(3) 0.019(2) 0.004(2) 0.001(2) 0.001(2)
N22 0.030(3) 0.028(3) 0.024(3) -0.001(2) 0.002(2) 0.004(2)
C1S 0.106(9) 0.072(7) 0.147(11) -0.045(7) 0.008(8) -0.036(7)
C2S 0.143(10) 0.062(6) 0.082(7) 0.027(5) 0.000(7) -0.009(7)
C3S 0.196(14) 0.069(8) 0.127(10) 0.043(7) 0.024(10) 0.036(8)
C4S 0.256(19) 0.034(6) 0.159(13) 0.001(8) -0.077(14) -0.015(9)
C5S 0.198(14) 0.043(6) 0.027(6) 0.008(4) -0.015(7) -0.007(8)
C6S 0.33(3) 0.064(8) 0.048(8) -0.008(6) 0.000(10) -0.071(12)
C11A 0.028(3) 0.040(4) 0.032(3) -0.005(3) 0.005(3) 0.001(3)
C11B 0.020(3) 0.045(4) 0.031(3) -0.001(3) 0.007(3) 0.008(3)
C11S 0.123(10) 0.125(11) 0.267(18) -0.058(11) 0.003(11) -0.021(9)
C12A 0.039(4) 0.033(4) 0.046(4) 0.003(3) 0.006(3) -0.003(3)
C12B 0.027(3) 0.049(4) 0.025(3) -0.005(3) -0.001(3) -0.008(3)
C13A 0.039(4) 0.051(5) 0.037(4) 0.003(3) 0.010(3) 0.000(3)
C13B 0.034(4) 0.040(4) 0.032(4) -0.012(3) 0.002(3) -0.002(3)
C14A 0.039(4) 0.040(4) 0.025(3) 0.000(3) 0.004(3) -0.002(3)
C14B 0.028(3) 0.035(4) 0.025(3) -0.003(3) 0.001(3) -0.003(3)
C21A 0.047(4) 0.046(4) 0.034(4) 0.001(3) 0.004(3) -0.010(4)
C21B 0.053(4) 0.039(4) 0.024(3) 0.007(3) 0.002(3) -0.006(3)
C22A 0.055(4) 0.052(5) 0.042(4) 0.007(4) 0.001(3) -0.022(4)
C22B 0.054(4) 0.049(5) 0.032(4) 0.012(3) -0.002(3) -0.017(4)
C23A 0.068(5) 0.054(5) 0.042(4) -0.014(4) 0.001(4) -0.033(4)
C23B 0.029(3) 0.064(5) 0.024(3) 0.010(3) 0.002(3) -0.004(4)
C24A 0.048(4) 0.047(4) 0.032(4) -0.012(3) 0.011(3) -0.015(4)
C24B 0.020(3) 0.057(5) 0.016(3) 0.004(3) -0.002(2) 0.000(3)
C31A 0.059(4) 0.054(5) 0.032(4) -0.003(3) 0.014(3) -0.002(4)
C31B 0.033(3) 0.036(4) 0.028(3) -0.005(3) 0.002(3) 0.004(3)
C32A 0.057(4) 0.070(5) 0.032(4) -0.016(4) 0.006(3) -0.003(4)
C32B 0.028(3) 0.043(4) 0.025(3) 0.001(3) 0.003(3) 0.005(3)
C33A 0.051(4) 0.068(5) 0.038(4) -0.010(4) 0.004(3) 0.017(4)
C33B 0.036(3) 0.043(4) 0.023(3) 0.003(3) -0.002(3) 0.005(3)
C121 0.038(3) 0.039(4) 0.025(3) 0.009(3) -0.006(3) 0.001(3)
C122 0.027(3) 0.047(4) 0.035(4) 0.002(3) -0.008(3) -0.001(3)
C221 0.030(3) 0.041(4) 0.032(3) 0.002(3) 0.000(3) 0.006(3)
C222 0.046(4) 0.030(4) 0.041(4) 0.003(3) -0.005(3) 0.003(3)

loop_
_atom_type_symbol
_atom_type_description
_atom_type_scat_dispersion_real
_atom_type_scat_dispersion_imag
_atom_type_scat_source
C C 0.0033 0.0016 'International Tables Vol C Tables 4.2.6.8 and 6.1.1.4'
H H 0.0000 0.0000 'International Tables Vol C Tables 4.2.6.8 and 6.1.1.4'
N N 0.0061 0.0033 'International Tables Vol C Tables 4.2.6.8 and 6.1.1.4'
Ti Ti 0.2776 0.4457 'International Tables Vol C Tables 4.2.6.8 and 6.1.1.4'

loop_
_geom_angle_atom_site_label_1
_geom_angle_atom_site_label_2
_geom_angle_atom_site_label_3
_geom_angle
N21 TiB N11 90.66(19)
N21 TiB N2B 102.98(19)
N11 TiB N2B 118.78(19)
N21 TiB N1B 100.49(19)
N11 TiB N1B 122.53(18)
N2B TiB N1B 113.12(18)
N21 TiB N3B 176.82(18)
N11 TiB N3B 91.77(17)
N2B TiB N3B 77.61(17)
N1B TiB N3B 76.47(16)
N21 TiB TiA 45.73(13)
N11 TiB TiA 44.93(14)
N2B TiB TiA 120.85(14)
N1B TiB TiA 120.30(12)
N3B TiB TiA 136.63(11)
N11 TiA N21 83.59(18)
N11 TiA N2A 102.66(18)
N21 TiA N2A 102.38(18)
N11 TiA N1A 98.02(18)
N21 TiA N1A 102.21(17)
N2A TiA N1A 149.34(18)
N11 TiA N12 39.28(15)
N21 TiA N12 122.73(17)
N2A TiA N12 90.06(17)
N1A TiA N12 91.86(16)
N11 TiA N22 122.48(17)
N21 TiA N22 38.89(16)
N2A TiA N22 92.82(17)
N1A TiA N22 94.90(16)
N12 TiA N22 161.50(16)
N11 TiA N3A 135.91(17)
N21 TiA N3A 140.46(18)
N2A TiA N3A 74.52(17)
N1A TiA N3A 74.87(16)
N12 TiA N3A 96.80(16)
N22 TiA N3A 101.58(16)
N11 TiA TiB 41.79(12)
N21 TiA TiB 41.80(13)
N2A TiA TiB 107.47(13)
N1A TiA TiB 103.05(13)
N12 TiA TiB 81.02(11)
N22 TiA TiB 80.69(11)
N3A TiA TiB 176.98(13)
C11A N1A C14A 105.2(4)
C11A N1A TiA 133.1(4)
C14A N1A TiA 119.5(4)
C14B N1B C11B 105.2(4)
C14B N1B TiB 119.3(3)
C11B N1B TiB 132.8(4)
C24A N2A C21A 105.4(5)
C24A N2A TiA 120.8(4)
C21A N2A TiA 132.2(4)
C24B N2B C21B 106.0(5)
C24B N2B TiB 118.6(4)
C21B N2B TiB 135.3(4)
C32A N3A C31A 111.9(5)
C32A N3A C33A 109.7(5)
C31A N3A C33A 108.4(5)
C32A N3A TiA 110.1(3)
C31A N3A TiA 108.7(3)
C33A N3A TiA 108.0(3)
C31B N3B C32B 109.9(4)
C31B N3B C33B 110.0(4)
C32B N3B C33B 108.9(4)
C31B N3B TiB 107.8(3)
C32B N3B TiB 105.5(3)
C33B N3B TiB 114.5(3)
N12 N11 TiB 171.9(4)
N12 N11 TiA 79.5(3)
TiB N11 TiA 93.28(19)
N11 N12 C121 113.6(4)
N11 N12 C122 113.2(4)
C121 N12 C122 111.0(4)
N11 N12 TiA 61.2(2)
C121 N12 TiA 123.3(3)
C122 N12 TiA 122.7(3)
N22 N21 TiB 171.8(3)
N22 N21 TiA 79.4(3)
TiB N21 TiA 92.46(19)
N21 N22 C221 113.3(4)
N21 N22 C222 112.8(4)
C221 N22 C222 110.4(4)
N21 N22 TiA 61.7(2)
C221 N22 TiA 123.0(3)
C222 N22 TiA 123.9(3)
C2S C1S C11S 123.6(13)
C2S C1S C6S 111.9(12)
C11S C1S C6S 124.5(14)
C1S C2S C3S 125.1(10)
C4S C3S C2S 114.6(13)
C3S C4S C5S 120.0(13)
C6S C5S C4S 123.9(13)
C5S C6S C1S 123.9(17)
C12A C11A N1A 110.6(5)
C12B C11B N1B 110.0(5)
C11A C12A C13A 106.4(6)
C11B C12B C13B 107.6(5)
C14A C13A C12A 106.8(5)
C14B C13B C12B 105.8(5)
C13A C14A N1A 111.0(5)
C13A C14A C31A 131.2(5)
N1A C14A C31A 116.6(5)
C13B C14B N1B 111.4(5)
C13B C14B C31B 132.8(5)
N1B C14B C31B 115.8(5)
C22A C21A N2A 110.5(5)
C22B C21B N2B 109.2(6)
C21A C22A C23A 106.0(6)
C21B C22B C23B 107.4(6)
C24A C23A C22A 107.5(6)
C24B C23B C22B 107.3(5)
C23A C24A N2A 110.5(5)
C23A C24A C32A 132.5(6)
N2A C24A C32A 116.0(5)
C23B C24B N2B 110.0(6)
C23B C24B C32B 132.8(5)
N2B C24B C32B 116.4(5)
N3A C31A C14A 108.7(5)
N3B C31B C14B 106.6(4)
N3A C32A C24A 109.2(5)
C24B C32B N3B 109.4(4)

loop_
_geom_bond_atom_site_label_1
_geom_bond_atom_site_label_2
_geom_bond_distance
TiB N21 1.836(4)
TiB N11 1.837(4)
TiB N2B 2.016(4)
TiB N1B 2.019(4)
TiB N3B 2.303(4)
TiB TiA 2.7517(13)
TiA N11 1.947(4)
TiA N21 1.972(4)
TiA N2A 2.056(5)
TiA N1A 2.058(4)
TiA N12 2.185(4)
TiA N22 2.202(4)
TiA N3A 2.299(4)
N1A C11A 1.377(7)
N1A C14A 1.382(7)
N1B C14B 1.382(7)
N1B C11B 1.383(6)
N2A C24A 1.366(7)
N2A C21A 1.382(7)
N2B C24B 1.386(7)
N2B C21B 1.388(7)
N3A C32A 1.450(7)
N3A C31A 1.476(7)
N3A C33A 1.498(7)
N3B C31B 1.480(7)
N3B C32B 1.491(6)
N3B C33B 1.496(6)
N11 N12 1.406(5)
N12 C121 1.471(6)
N12 C122 1.483(6)
N21 N22 1.407(6)
N22 C221 1.478(6)
N22 C222 1.493(7)
C1S C2S 1.401(12)
C1S C11S 1.446(14)
C1S C6S 1.473(15)
C2S C3S 1.505(14)
C3S C4S 1.262(14)
C4S C5S 1.541(19)
C5S C6S 1.157(18)
C11A C12A 1.377(7)
C11B C12B 1.362(7)
C12A C13A 1.409(8)
C12B C13B 1.417(7)
C13A C14A 1.360(8)
C13B C14B 1.358(7)
C14A C31A 1.508(8)
C14B C31B 1.505(7)
C21A C22A 1.359(8)
C21B C22B 1.366(8)
C22A C23A 1.404(8)
C22B C23B 1.404(8)
C23A C24A 1.350(8)
C23B C24B 1.352(7)
C24A C32A 1.518(8)
C24B C32B 1.479(8)
